data_4132509
loop_
_publ_author_name
'Shing, Ka-Pan'
'Cao, Bei'
'Liu, Yungen'
'Lee, Hung Kay'
'Li, Ming-De'
'Phillips, David Lee'
'Chang, Xiao-Yong'
'Che, Chi-Ming'

_publ_section_title
;
 Arylruthenium(III) Porphyrin-Catalyzed C-H Oxidation and Epoxidation at
 Room Temperature and [Ru<sup>V</sup>(Por)(O)(Ph)] Intermediate by
 Spectroscopic Analysis and Density Functional Theory Calculations.
;
_journal_issue 22
_journal_name_full 'Journal of the American Chemical Society'
_journal_page_first 7032
_journal_page_last 7042
_journal_paper_doi 10.1021/jacs.8b04470
_journal_volume 140
_journal_year 2018
_chemical_formula_moiety 'C54 H35 Cl8 N4 O Ru, C4 H10 O, C3 H7'
_chemical_formula_sum 'C61 H52 Cl8 N4 O2 Ru'
_chemical_formula_weight 1257.73
_space_group_crystal_system monoclinic
_space_group_IT_number 14
_space_group_name_Hall '-P 2yn'
_space_group_name_H-M_alt 'P 1 21/n 1'
_atom_sites_solution_hydrogens geom
_atom_sites_solution_primary heavy
_audit_creation_date 2014-06-20
_audit_creation_method
;
Olex2 1.2
(compiled 2014.06.18 svn.r2945 for OlexSys, GUI svn.r4846)
;
_cell_angle_alpha 90
_cell_angle_beta 95.011(4)
_cell_angle_gamma 90
_cell_formula_units_Z 4
_cell_length_a 12.5729(12)
_cell_length_b 21.6205(16)
_cell_length_c 21.910(2)
_cell_measurement_reflns_used 2707
_cell_measurement_temperature 100
_cell_measurement_theta_max 65.359
_cell_measurement_theta_min 29.465
_cell_volume 5933.1(9)
_computing_cell_refinement 'SAINT v7.68A (Bruker, 2009)'
_computing_data_reduction 'SAINT v7.68A (Bruker, 2009)'
_computing_molecular_graphics 'Olex2 (Dolomanov et al., 2009)'
_computing_publication_material 'Olex2 (Dolomanov et al., 2009)'
_computing_structure_refinement 'ShelXL (Sheldrick, 2008)'
_computing_structure_solution 'ShelXS (Sheldrick, 2008)'
_diffrn_ambient_temperature 100
_diffrn_measured_fraction_theta_full 0.951
_diffrn_measured_fraction_theta_max 0.965
_diffrn_radiation_type CuK\a
_diffrn_radiation_wavelength 1.54178
_diffrn_reflns_av_R_equivalents 0.0809
_diffrn_reflns_av_unetI/netI 0.0487
_diffrn_reflns_Laue_measured_fraction_full 0.951
_diffrn_reflns_Laue_measured_fraction_max 0.965
_diffrn_reflns_limit_h_max 13
_diffrn_reflns_limit_h_min -14
_diffrn_reflns_limit_k_max 25
_diffrn_reflns_limit_k_min -19
_diffrn_reflns_limit_l_max 24
_diffrn_reflns_limit_l_min -25
_diffrn_reflns_number 72964
_diffrn_reflns_point_group_measured_fraction_full 0.951
_diffrn_reflns_point_group_measured_fraction_max 0.965
_diffrn_reflns_theta_full 67.679
_diffrn_reflns_theta_max 67.005
_diffrn_reflns_theta_min 2.877
_exptl_absorpt_coefficient_mu 5.814
_exptl_absorpt_correction_T_max 0.7529
_exptl_absorpt_correction_T_min 0.4553
_exptl_absorpt_correction_type multi-scan
_exptl_absorpt_process_details
;
SADABS-2008/1 (Bruker,2008) was used for absorption correction.
wR2(int) was 0.1325 before and 0.0983 after correction.
The Ratio of minimum to maximum transmission is 0.6047.
The \l/2 correction factor is 0.0015.
;
_exptl_crystal_colour black
_exptl_crystal_colour_primary black
_exptl_crystal_density_diffrn 1.408
_exptl_crystal_description prism
_exptl_crystal_F_000 2568
_exptl_crystal_size_max 0.25
_exptl_crystal_size_mid 0.06
_exptl_crystal_size_min 0.06
_refine_diff_density_max 1.556
_refine_diff_density_min -1.292
_refine_diff_density_rms 0.128
_refine_ls_extinction_method none
_refine_ls_goodness_of_fit_ref 1.069
_refine_ls_hydrogen_treatment constr
_refine_ls_matrix_type full
_refine_ls_number_parameters 707
_refine_ls_number_reflns 10195
_refine_ls_number_restraints 18
_refine_ls_restrained_S_all 1.071
_refine_ls_R_factor_all 0.0781
_refine_ls_R_factor_gt 0.0641
_refine_ls_shift/su_max 0.000
_refine_ls_shift/su_mean 0.000
_refine_ls_structure_factor_coef Fsqd
_refine_ls_weighting_details 'w=1/[\s^2^(Fo^2^)+(0.0748P)^2^+29.9429P] where P=(Fo^2^+2Fc^2^)/3'
_refine_ls_weighting_scheme calc
_refine_ls_wR_factor_gt 0.1642
_refine_ls_wR_factor_ref 0.1784
_reflns_Friedel_coverage 0.000
_reflns_number_gt 8606
_reflns_number_total 10195
_reflns_threshold_expression 'I > 2\s(I)'
_cod_data_source_file ja8b04470_si_002.cif
_cod_data_source_block complex_1
_cod_original_cell_volume 5932.9(9)
_cod_database_code 4132509
_shelxl_version_number 2013-4
_shelx_space_group_comment
;
The symmetry employed for this shelxl refinement is uniquely defined
by the following loop, which should always be used as a source of
symmetry information in preference to the above space-group names.
They are only intended as comments.
;
_shelx_estimated_absorpt_t_max 0.722
_shelx_estimated_absorpt_t_min 0.324
_olex2_refinement_description
;
1. Fixed Uiso
 At 1.2 times of:
  All C(H) groups, All C(H,H) groups
 At 1.5 times of:
  All C(H,H,H) groups, All C(H,H,H,H,H,H) groups
2. Restrained distances
 C59-C60 = C61-C60 = C59_$1-C59
 1.54 with sigma of 0.01
3. Rigid bond restraints
 C61, C60, C59
 with sigma for 1-2 distances of 0.01 and sigma for 1-3 distances of 0.01
4. Uiso/Uaniso restraints and constraints
C61 \\sim C60 \\sim C59: within 1.7A with sigma of 0.01 and sigma for terminal
atoms of 0.02
5. Others
 Sof(H54D)=Sof(H54E)=Sof(H54F)=Sof(H52D)=Sof(H52E)=Sof(H52F)=Sof(C51A)=
 Sof(H51C)=Sof(H51D)=Sof(C53A)=Sof(H53C)=Sof(H53D)=1-FVAR(1)
 Sof(H54A)=Sof(H54B)=Sof(H54C)=Sof(H52A)=Sof(H52B)=Sof(H52C)=Sof(C51)=
 Sof(H51A)=Sof(H51B)=Sof(C53)=Sof(H53A)=Sof(H53B)=FVAR(1)
6.a Secondary CH2 refined with riding coordinates:
 C56(H56A,H56B), C57(H57A,H57B), C51(H51A,H51B), C53(H53A,H53B), C51A(H51C,
 H51D), C53A(H53C,H53D), C60(H60A,H60B), C59(H59A,H59B)
6.b Me refined with riding coordinates:
 C54(H54A,H54B,H54C), C54(H54D,H54E,H54F), C52(H52A,H52B,H52C), C52(H52D,H52E,
 H52F)
6.c Aromatic/amide H refined with riding coordinates:
 C2(H2), C46(H46), C8(H8), C12(H12), C13(H13), C17(H17), C31(H31), C3(H3),
 C18(H18), C36(H36), C25(H25), C23(H23), C41(H41), C50(H50), C35(H35), C49(H49),
  C7(H7), C48(H48), C37(H37), C24(H24), C42(H42), C43(H43), C47(H47), C30(H30),
 C29(H29)
6.d Idealised Me refined as rotating group:
 C55(H55A,H55B,H55C), C58(H58A,H58B,H58C), C61(H61A,H61B,H61C)
;
_olex2_submission_special_instructions 'No special instructions were received'

loop_
_space_group_symop_operation_xyz
'x, y, z'
'-x+1/2, y+1/2, -z+1/2'
'-x, -y, -z'
'x-1/2, -y-1/2, z-1/2'

loop_
_atom_site_label
_atom_site_type_symbol
_atom_site_fract_x
_atom_site_fract_y
_atom_site_fract_z
_atom_site_U_iso_or_equiv
_atom_site_adp_type
_atom_site_occupancy
_atom_site_site_symmetry_order
_atom_site_calc_flag
_atom_site_refinement_flags_posn
_atom_site_refinement_flags_adp
_atom_site_refinement_flags_occupancy
_atom_site_disorder_assembly
_atom_site_disorder_group
Ru1 Ru 0.99651(3) 0.08009(2) 0.76345(2) 0.02350(14) Uani 1 1 d . . . . .
Cl5 Cl 0.74933(11) 0.28587(6) 0.70928(7) 0.0404(3) Uani 1 1 d . . . . .
Cl7 Cl 0.90909(12) 0.06445(6) 0.52289(7) 0.0408(3) Uani 1 1 d . . . . .
Cl1 Cl 1.23964(12) -0.13128(7) 0.82435(8) 0.0486(4) Uani 1 1 d . . . . .
Cl2 Cl 1.39425(11) 0.05015(8) 0.68749(8) 0.0514(4) Uani 1 1 d . . . . .
Cl8 Cl 0.76502(14) -0.12282(7) 0.65496(7) 0.0512(4) Uani 1 1 d . . . . .
N3 N 0.9468(3) 0.14863(19) 0.8180(2) 0.0270(9) Uani 1 1 d . . . . .
N2 N 1.1397(3) 0.07750(18) 0.8138(2) 0.0264(9) Uani 1 1 d . . . . .
N4 N 0.8497(3) 0.07863(18) 0.7166(2) 0.0272(9) Uani 1 1 d . . . . .
N1 N 1.0427(3) 0.00869(18) 0.71199(19) 0.0245(9) Uani 1 1 d . . . . .
Cl6 Cl 0.58532(14) 0.10043(9) 0.83579(13) 0.0834(8) Uani 1 1 d . . . . .
Cl4 Cl 1.20558(13) 0.28226(7) 0.83922(7) 0.0485(4) Uani 1 1 d . . . . .
Cl3 Cl 1.12689(18) 0.12109(9) 1.01709(8) 0.0670(5) Uani 1 1 d . . . . .
C1 C 0.9851(4) -0.0184(2) 0.6632(2) 0.0259(10) Uani 1 1 d . . . . .
C4 C 1.1405(4) -0.0207(2) 0.7169(2) 0.0249(10) Uani 1 1 d . . . . .
C11 C 1.0076(4) 0.1783(2) 0.8645(2) 0.0284(11) Uani 1 1 d . . . . .
C45 C 1.0513(4) 0.1435(2) 0.7039(2) 0.0277(11) Uani 1 1 d . . . . .
C2 C 1.0468(4) -0.0656(2) 0.6376(2) 0.0278(11) Uani 1 1 d . . . . .
H2 H 1.0247 -0.0912 0.6036 0.033 Uiso 1 1 calc R . . . .
C9 C 1.1741(4) 0.1166(2) 0.8613(2) 0.0272(11) Uani 1 1 d . . . . .
C21 C 1.3254(4) -0.0429(2) 0.7568(2) 0.0299(11) Uani 1 1 d . . . . .
C14 C 0.8478(4) 0.1758(2) 0.8137(3) 0.0297(11) Uani 1 1 d . . . . .
C6 C 1.2241(4) 0.0386(2) 0.8058(2) 0.0277(11) Uani 1 1 d . . . . .
C10 C 1.1138(4) 0.1642(2) 0.8839(2) 0.0288(11) Uani 1 1 d . . . . .
C20 C 0.8813(4) -0.0015(2) 0.6407(2) 0.0273(11) Uani 1 1 d . . . . .
C46 C 0.9825(5) 0.1777(3) 0.6645(3) 0.0563(19) Uani 1 1 d . . . . .
H46 H 0.9078 0.1728 0.6662 0.068 Uiso 1 1 calc R . . . .
C19 C 0.8185(4) 0.0424(2) 0.6663(2) 0.0286(11) Uani 1 1 d . . . . .
C39 C 0.8360(4) -0.0328(2) 0.5835(2) 0.0300(11) Uani 1 1 d . . . . .
C8 C 1.2815(4) 0.1013(3) 0.8837(3) 0.0331(12) Uani 1 1 d . . . . .
H8 H 1.3233 0.1214 0.9160 0.040 Uiso 1 1 calc R . . . .
C5 C 1.2249(4) -0.0069(2) 0.7612(2) 0.0282(11) Uani 1 1 d . . . . .
C12 C 0.9449(4) 0.2252(2) 0.8906(3) 0.0349(12) Uani 1 1 d . . . . .
H12 H 0.9678 0.2523 0.9232 0.042 Uiso 1 1 calc R . . . .
C13 C 0.8469(4) 0.2233(3) 0.8600(3) 0.0367(13) Uani 1 1 d . . . . .
H13 H 0.7878 0.2487 0.8675 0.044 Uiso 1 1 calc R . . . .
C17 C 0.6761(4) 0.1009(3) 0.6820(3) 0.0368(13) Uani 1 1 d . . . . .
H17 H 0.6073 0.1194 0.6791 0.044 Uiso 1 1 calc R . . . .
C33 C 0.6601(4) 0.1959(2) 0.7730(3) 0.0332(12) Uani 1 1 d . . . . .
C16 C 0.7632(4) 0.1153(2) 0.7269(3) 0.0314(12) Uani 1 1 d . . . . .
C32 C 1.2137(4) 0.2611(2) 0.9162(3) 0.0349(12) Uani 1 1 d . . . . .
C31 C 1.2630(5) 0.3006(3) 0.9593(3) 0.0449(15) Uani 1 1 d . . . . .
H31 H 1.2933 0.3383 0.9470 0.054 Uiso 1 1 calc R . . . .
C3 C 1.1427(4) -0.0673(2) 0.6708(2) 0.0289(11) Uani 1 1 d . . . . .
H3 H 1.2004 -0.0942 0.6647 0.035 Uiso 1 1 calc R . . . .
C38 C 0.6446(4) 0.2532(2) 0.7449(3) 0.0326(12) Uani 1 1 d . . . . .
C26 C 1.4079(4) -0.0214(3) 0.7239(3) 0.0385(13) Uani 1 1 d . . . . .
C18 C 0.7096(4) 0.0563(3) 0.6448(3) 0.0358(13) Uani 1 1 d . . . . .
H18 H 0.6691 0.0378 0.6110 0.043 Uiso 1 1 calc R . . . .
C36 C 0.4654(5) 0.2599(4) 0.7713(4) 0.0594(19) Uani 1 1 d . . . . .
H36 H 0.3993 0.2813 0.7708 0.071 Uiso 1 1 calc R . . . .
C28 C 1.1775(6) 0.1910(3) 0.9938(3) 0.0452(15) Uani 1 1 d . . . . .
C25 C 1.5002(5) -0.0564(4) 0.7176(3) 0.0503(16) Uani 1 1 d . . . . .
H25 H 1.5556 -0.0406 0.6951 0.060 Uiso 1 1 calc R . . . .
C40 C 0.7830(5) -0.0893(3) 0.5845(3) 0.0400(14) Uani 1 1 d . . . . .
C23 C 1.4303(5) -0.1368(3) 0.7768(3) 0.0450(15) Uani 1 1 d . . . . .
H23 H 1.4372 -0.1768 0.7948 0.054 Uiso 1 1 calc R . . . .
C44 C 0.8452(4) -0.0066(2) 0.5261(3) 0.0331(12) Uani 1 1 d . . . . .
C41 C 0.7439(6) -0.1193(3) 0.5311(3) 0.0557(18) Uani 1 1 d . . . . .
H41 H 0.7085 -0.1580 0.5329 0.067 Uiso 1 1 calc R . . . .
C50 C 1.1593(5) 0.1534(3) 0.7007(3) 0.0495(16) Uani 1 1 d . . . . .
H50 H 1.2088 0.1307 0.7272 0.059 Uiso 1 1 calc R . . . .
C35 C 0.4765(5) 0.2031(4) 0.7990(4) 0.062(2) Uani 1 1 d . . . . .
H35 H 0.4183 0.1850 0.8173 0.074 Uiso 1 1 calc R . . . .
C49 C 1.1969(5) 0.1944(3) 0.6609(3) 0.0485(16) Uani 1 1 d . . . . .
H49 H 1.2716 0.2007 0.6609 0.058 Uiso 1 1 calc R . . . .
C15 C 0.7623(4) 0.1606(2) 0.7714(3) 0.0307(12) Uani 1 1 d . . . . .
C34 C 0.5731(5) 0.1724(3) 0.8000(4) 0.0505(17) Uani 1 1 d . . . . .
C27 C 1.1679(4) 0.2057(2) 0.9314(3) 0.0328(12) Uani 1 1 d . . . . .
C7 C 1.3121(4) 0.0532(2) 0.8501(3) 0.0309(11) Uani 1 1 d . . . . .
H7 H 1.3791 0.0327 0.8549 0.037 Uiso 1 1 calc R . . . .
C22 C 1.3397(4) -0.1010(3) 0.7833(3) 0.0371(13) Uani 1 1 d . . . . .
C48 C 1.1278(5) 0.2269(3) 0.6207(3) 0.0438(14) Uani 1 1 d . . . . .
H48 H 1.1542 0.2546 0.5919 0.053 Uiso 1 1 calc R . . . .
C37 C 0.5493(5) 0.2864(3) 0.7440(3) 0.0403(13) Uani 1 1 d . . . . .
H37 H 0.5424 0.3259 0.7252 0.048 Uiso 1 1 calc R . . . .
C24 C 1.5093(5) -0.1134(3) 0.7443(3) 0.0475(16) Uani 1 1 d . . . . .
H24 H 1.5716 -0.1373 0.7402 0.057 Uiso 1 1 calc R . . . .
C42 C 0.7574(6) -0.0920(3) 0.4756(3) 0.0566(18) Uani 1 1 d . . . . .
H42 H 0.7324 -0.1127 0.4389 0.068 Uiso 1 1 calc R . . . .
C43 C 0.8062(5) -0.0353(3) 0.4721(3) 0.0439(14) Uani 1 1 d . . . . .
H43 H 0.8130 -0.0163 0.4335 0.053 Uiso 1 1 calc R . . . .
C47 C 1.0191(6) 0.2185(4) 0.6230(4) 0.063(2) Uani 1 1 d . . . . .
H47 H 0.9699 0.2409 0.5960 0.076 Uiso 1 1 calc R . . . .
C30 C 1.2676(6) 0.2850(3) 1.0193(3) 0.0521(17) Uani 1 1 d . . . . .
H30 H 1.2999 0.3126 1.0492 0.063 Uiso 1 1 calc R . . . .
C29 C 1.2264(6) 0.2300(3) 1.0374(3) 0.0563(18) Uani 1 1 d . . . . .
H29 H 1.2313 0.2189 1.0795 0.068 Uiso 1 1 calc R . . . .
O1 O 0.9389(3) 0.00844(17) 0.83132(18) 0.0370(9) Uani 1 1 d . . . . .
O2 O 0.9916(6) 0.3272(3) 1.0140(3) 0.0891(19) Uani 1 1 d . . . . .
C56 C 0.9877(9) 0.3026(6) 1.0754(5) 0.096(3) Uani 1 1 d . . . . .
H56A H 0.9514 0.3323 1.1010 0.115 Uiso 1 1 calc R . . . .
H56B H 1.0610 0.2957 1.0945 0.115 Uiso 1 1 calc R . . . .
C57 C 1.0411(9) 0.3861(5) 1.0134(6) 0.102(4) Uani 1 1 d . . . . .
H57A H 1.1152 0.3831 1.0326 0.122 Uiso 1 1 calc R . . . .
H57B H 1.0018 0.4157 1.0376 0.122 Uiso 1 1 calc R . . . .
C55 C 0.9259(9) 0.2411(5) 1.0705(5) 0.099(3) Uani 1 1 d . . . . .
H55A H 0.8565 0.2476 1.0475 0.148 Uiso 1 1 calc GR . . . .
H55B H 0.9151 0.2260 1.1117 0.148 Uiso 1 1 calc GR . . . .
H55C H 0.9669 0.2105 1.0493 0.148 Uiso 1 1 calc GR . . . .
C58 C 1.0421(10) 0.4103(7) 0.9458(6) 0.129(5) Uani 1 1 d . . . . .
H58A H 1.0911 0.3850 0.9239 0.194 Uiso 1 1 calc GR . . . .
H58B H 1.0659 0.4535 0.9463 0.194 Uiso 1 1 calc GR . . . .
H58C H 0.9700 0.4075 0.9250 0.194 Uiso 1 1 calc GR . . . .
C54 C 0.7592(5) -0.0344(3) 0.8191(4) 0.0517(17) Uani 1 1 d . . . . .
H54A H 0.7211 -0.0317 0.7782 0.078 Uiso 0.470(11) 1 calc R . P A 1
H54B H 0.7488 0.0040 0.8415 0.078 Uiso 0.470(11) 1 calc R . P A 1
H54C H 0.7313 -0.0693 0.8413 0.078 Uiso 0.470(11) 1 calc R . P A 1
H54D H 0.7616 -0.0286 0.7749 0.078 Uiso 0.530(11) 1 calc R . P A 2
H54E H 0.6864 -0.0270 0.8301 0.078 Uiso 0.530(11) 1 calc R . P A 2
H54F H 0.7804 -0.0769 0.8301 0.078 Uiso 0.530(11) 1 calc R . P A 2
C52 C 1.0622(5) -0.0283(3) 0.9175(3) 0.0490(16) Uani 1 1 d . . . . .
H52A H 1.0924 -0.0443 0.8809 0.074 Uiso 0.470(11) 1 calc R . P A 1
H52B H 1.0392 -0.0629 0.9420 0.074 Uiso 0.470(11) 1 calc R . P A 1
H52C H 1.1164 -0.0041 0.9419 0.074 Uiso 0.470(11) 1 calc R . P A 1
H52D H 1.1311 -0.0089 0.9119 0.074 Uiso 0.530(11) 1 calc R . P A 2
H52E H 1.0739 -0.0670 0.9403 0.074 Uiso 0.530(11) 1 calc R . P A 2
H52F H 1.0190 -0.0002 0.9403 0.074 Uiso 0.530(11) 1 calc R . P A 2
C51 C 0.9650(12) 0.0134(6) 0.8980(6) 0.047(4) Uani 0.470(11) 1 d . . P A 1
H51A H 0.9029 0.0004 0.9197 0.056 Uiso 0.470(11) 1 calc R . P A 1
H51B H 0.9819 0.0569 0.9091 0.056 Uiso 0.470(11) 1 calc R . P A 1
C53 C 0.8773(11) -0.0440(6) 0.8131(6) 0.045(4) Uani 0.470(11) 1 d . . P A 1
H53A H 0.9026 -0.0798 0.8386 0.055 Uiso 0.470(11) 1 calc R . P A 1
H53B H 0.8880 -0.0539 0.7700 0.055 Uiso 0.470(11) 1 calc R . P A 1
C51A C 1.0032(9) -0.0420(5) 0.8544(5) 0.039(3) Uani 0.530(11) 1 d . . P A 2
H51C H 1.0562 -0.0518 0.8249 0.047 Uiso 0.530(11) 1 calc R . P A 2
H51D H 0.9573 -0.0789 0.8577 0.047 Uiso 0.530(11) 1 calc R . P A 2
C53A C 0.8351(9) 0.0106(5) 0.8533(6) 0.042(3) Uani 0.530(11) 1 d . . P A 2
H53C H 0.8061 0.0531 0.8483 0.050 Uiso 0.530(11) 1 calc R . P A 2
H53D H 0.8408 0.0005 0.8975 0.050 Uiso 0.530(11) 1 calc R . P A 2
C60 C 0.5512(15) -0.0565(6) 0.9414(6) 0.153(4) Uani 1 1 d D U . . .
H60A H 0.5123 -0.0407 0.9033 0.183 Uiso 1 1 calc R . . . .
H60B H 0.6235 -0.0380 0.9445 0.183 Uiso 1 1 calc R . . . .
C59 C 0.4942(14) -0.0350(2) 0.9951(6) 0.153(5) Uani 1 1 d D U . . .
H59A H 0.5238 -0.0568 1.0326 0.184 Uiso 1 1 calc R . . . .
H59B H 0.4175 -0.0456 0.9881 0.184 Uiso 1 1 calc R . . . .
C61 C 0.5621(17) -0.1255(7) 0.9359(9) 0.183(6) Uani 1 1 d D U . . .
H61A H 0.5615 -0.1369 0.8926 0.274 Uiso 1 1 calc GR . . . .
H61B H 0.5024 -0.1458 0.9538 0.274 Uiso 1 1 calc GR . . . .
H61C H 0.6296 -0.1388 0.9578 0.274 Uiso 1 1 calc GR . . . .

loop_
_atom_site_aniso_label
_atom_site_aniso_U_11
_atom_site_aniso_U_22
_atom_site_aniso_U_33
_atom_site_aniso_U_23
_atom_site_aniso_U_13
_atom_site_aniso_U_12
Ru1 0.0207(2) 0.0164(2) 0.0330(2) -0.00014(15) -0.00040(15) -0.00141(13)
Cl5 0.0410(7) 0.0346(7) 0.0455(8) 0.0039(6) 0.0029(6) -0.0053(6)
Cl7 0.0500(8) 0.0282(7) 0.0438(8) 0.0083(6) 0.0021(6) 0.0001(6)
Cl1 0.0469(8) 0.0324(7) 0.0663(10) 0.0149(7) 0.0032(7) 0.0064(6)
Cl2 0.0325(7) 0.0558(9) 0.0671(10) 0.0209(8) 0.0115(7) 0.0036(6)
Cl8 0.0658(10) 0.0336(8) 0.0522(9) 0.0075(7) -0.0065(7) -0.0212(7)
N3 0.023(2) 0.020(2) 0.038(2) -0.0014(18) 0.0015(18) -0.0034(16)
N2 0.025(2) 0.021(2) 0.033(2) -0.0017(18) 0.0023(18) -0.0032(16)
N4 0.023(2) 0.018(2) 0.040(2) -0.0023(18) 0.0008(18) -0.0027(16)
N1 0.022(2) 0.019(2) 0.032(2) 0.0017(17) -0.0024(17) -0.0017(16)
Cl6 0.0376(9) 0.0616(11) 0.154(2) 0.0578(13) 0.0281(11) 0.0106(8)
Cl4 0.0618(9) 0.0346(7) 0.0477(8) 0.0063(6) -0.0020(7) -0.0198(7)
Cl3 0.1025(15) 0.0518(10) 0.0479(9) 0.0095(8) 0.0131(9) -0.0258(10)
C1 0.027(2) 0.018(2) 0.033(3) 0.000(2) 0.001(2) -0.0007(19)
C4 0.025(2) 0.018(2) 0.031(3) 0.002(2) 0.001(2) 0.0015(19)
C11 0.031(3) 0.018(2) 0.037(3) 0.000(2) 0.006(2) -0.003(2)
C45 0.026(2) 0.020(2) 0.037(3) -0.004(2) -0.002(2) -0.002(2)
C2 0.032(3) 0.020(2) 0.031(3) -0.001(2) -0.001(2) 0.003(2)
C9 0.027(2) 0.022(2) 0.032(3) 0.001(2) 0.003(2) -0.004(2)
C21 0.030(3) 0.030(3) 0.029(3) -0.004(2) -0.003(2) 0.005(2)
C14 0.028(3) 0.021(2) 0.040(3) -0.003(2) 0.004(2) -0.003(2)
C6 0.023(2) 0.022(2) 0.038(3) 0.005(2) -0.001(2) 0.0005(19)
C10 0.032(3) 0.021(2) 0.033(3) 0.001(2) 0.002(2) -0.006(2)
C20 0.025(2) 0.020(2) 0.035(3) 0.003(2) -0.005(2) -0.003(2)
C46 0.035(3) 0.064(4) 0.069(5) 0.026(4) -0.008(3) -0.017(3)
C19 0.027(3) 0.020(2) 0.037(3) 0.000(2) -0.005(2) -0.002(2)
C39 0.027(3) 0.025(3) 0.036(3) -0.001(2) -0.007(2) 0.003(2)
C8 0.028(3) 0.031(3) 0.039(3) 0.002(2) -0.003(2) -0.008(2)
C5 0.025(3) 0.024(3) 0.036(3) 0.004(2) 0.003(2) -0.001(2)
C12 0.037(3) 0.023(3) 0.045(3) -0.008(2) 0.007(2) -0.003(2)
C13 0.032(3) 0.027(3) 0.052(3) -0.008(3) 0.009(3) 0.001(2)
C17 0.022(3) 0.028(3) 0.058(4) -0.003(3) -0.004(2) 0.002(2)
C33 0.028(3) 0.024(3) 0.048(3) -0.005(2) 0.004(2) 0.003(2)
C16 0.026(3) 0.020(2) 0.049(3) 0.000(2) 0.001(2) -0.003(2)
C32 0.035(3) 0.026(3) 0.044(3) -0.002(2) -0.001(2) -0.003(2)
C31 0.042(3) 0.035(3) 0.057(4) -0.006(3) -0.006(3) -0.010(3)
C3 0.032(3) 0.021(2) 0.033(3) 0.002(2) 0.002(2) 0.004(2)
C38 0.033(3) 0.025(3) 0.040(3) -0.007(2) 0.003(2) -0.002(2)
C26 0.032(3) 0.044(3) 0.039(3) 0.002(3) -0.001(2) 0.007(2)
C18 0.022(3) 0.031(3) 0.053(3) -0.005(3) -0.008(2) -0.002(2)
C36 0.030(3) 0.066(5) 0.084(5) 0.004(4) 0.015(3) 0.021(3)
C28 0.060(4) 0.038(3) 0.037(3) 0.001(3) 0.003(3) -0.011(3)
C25 0.029(3) 0.073(5) 0.049(4) 0.000(4) 0.004(3) 0.010(3)
C40 0.046(3) 0.025(3) 0.046(3) -0.002(3) -0.009(3) -0.006(2)
C23 0.046(4) 0.038(3) 0.049(4) -0.003(3) -0.010(3) 0.018(3)
C44 0.029(3) 0.028(3) 0.040(3) 0.004(2) -0.005(2) 0.001(2)
C41 0.066(4) 0.044(4) 0.053(4) 0.001(3) -0.017(3) -0.020(3)
C50 0.036(3) 0.046(4) 0.067(4) 0.026(3) 0.004(3) 0.005(3)
C35 0.034(3) 0.062(5) 0.093(6) 0.030(4) 0.024(4) 0.016(3)
C49 0.037(3) 0.047(4) 0.063(4) 0.013(3) 0.012(3) -0.001(3)
C15 0.027(3) 0.017(2) 0.048(3) 0.000(2) 0.005(2) -0.002(2)
C34 0.032(3) 0.042(4) 0.078(5) 0.022(3) 0.014(3) 0.006(3)
C27 0.030(3) 0.026(3) 0.042(3) -0.004(2) -0.002(2) 0.001(2)
C7 0.024(2) 0.027(3) 0.041(3) -0.001(2) -0.003(2) -0.001(2)
C22 0.033(3) 0.036(3) 0.040(3) -0.001(3) -0.003(2) 0.004(2)
C48 0.052(4) 0.041(3) 0.039(3) 0.002(3) 0.004(3) -0.011(3)
C37 0.046(3) 0.027(3) 0.047(3) -0.001(3) 0.002(3) 0.006(3)
C24 0.030(3) 0.059(4) 0.051(4) -0.002(3) -0.005(3) 0.021(3)
C42 0.063(4) 0.053(4) 0.050(4) -0.011(3) -0.018(3) -0.005(3)
C43 0.045(3) 0.044(4) 0.041(3) -0.001(3) -0.008(3) 0.000(3)
C47 0.052(4) 0.059(4) 0.075(5) 0.033(4) -0.012(4) -0.013(3)
C30 0.057(4) 0.040(4) 0.056(4) -0.011(3) -0.010(3) -0.007(3)
C29 0.068(5) 0.058(4) 0.041(4) -0.001(3) -0.004(3) -0.003(4)
O1 0.035(2) 0.030(2) 0.046(2) 0.0000(18) 0.0067(17) -0.0069(16)
O2 0.096(5) 0.085(4) 0.084(4) -0.017(4) -0.008(4) 0.011(4)
C56 0.095(7) 0.125(9) 0.067(6) -0.009(6) -0.002(5) 0.030(7)
C57 0.084(7) 0.080(7) 0.137(10) -0.040(7) -0.011(7) 0.005(6)
C55 0.105(8) 0.103(8) 0.093(7) 0.014(6) 0.031(6) 0.039(7)
C58 0.082(8) 0.188(15) 0.120(10) 0.047(10) 0.015(7) 0.045(8)
C54 0.041(3) 0.041(4) 0.073(5) 0.001(3) 0.004(3) -0.013(3)
C52 0.051(4) 0.046(4) 0.049(4) 0.010(3) 0.001(3) -0.005(3)
C51 0.055(8) 0.040(7) 0.046(8) -0.012(6) 0.006(6) -0.012(6)
C53 0.049(8) 0.042(8) 0.045(8) 0.007(6) 0.002(6) -0.015(6)
C51A 0.038(6) 0.033(6) 0.048(7) 0.009(5) 0.007(5) 0.004(5)
C53A 0.035(6) 0.032(6) 0.058(7) -0.002(5) 0.003(5) 0.000(5)
C60 0.203(12) 0.139(8) 0.122(8) 0.024(8) 0.044(8) 0.046(9)
C59 0.204(12) 0.141(9) 0.119(8) 0.040(8) 0.042(8) 0.047(10)
C61 0.243(16) 0.144(10) 0.157(12) -0.011(10) -0.006(12) 0.028(12)

loop_
_atom_type_symbol
_atom_type_description
_atom_type_scat_dispersion_real
_atom_type_scat_dispersion_imag
_atom_type_scat_source
C C 0.0181 0.0091 'International Tables Vol C Tables 4.2.6.8 and 6.1.1.4'
H H 0.0000 0.0000 'International Tables Vol C Tables 4.2.6.8 and 6.1.1.4'
Cl Cl 0.3639 0.7018 'International Tables Vol C Tables 4.2.6.8 and 6.1.1.4'
N N 0.0311 0.0180 'International Tables Vol C Tables 4.2.6.8 and 6.1.1.4'
O O 0.0492 0.0322 'International Tables Vol C Tables 4.2.6.8 and 6.1.1.4'
Ru Ru 0.0552 3.2960 'International Tables Vol C Tables 4.2.6.8 and 6.1.1.4'

loop_
_geom_angle_atom_site_label_1
_geom_angle_atom_site_label_2
_geom_angle_atom_site_label_3
_geom_angle
_geom_angle_site_symmetry_3
N3 Ru1 C45 91.37(19) .
N3 Ru1 O1 88.89(15) .
N2 Ru1 N3 90.22(16) .
N2 Ru1 N4 176.39(17) .
N2 Ru1 C45 91.92(18) .
N2 Ru1 O1 86.80(15) .
N4 Ru1 N3 89.79(16) .
N4 Ru1 C45 91.69(18) .
N4 Ru1 O1 89.59(15) .
N1 Ru1 N3 177.07(16) .
N1 Ru1 N2 89.90(16) .
N1 Ru1 N4 89.92(16) .
N1 Ru1 C45 91.55(18) .
N1 Ru1 O1 88.19(15) .
C45 Ru1 O1 178.70(17) .
C11 N3 Ru1 126.5(3) .
C14 N3 Ru1 126.5(3) .
C14 N3 C11 107.0(4) .
C9 N2 Ru1 126.8(3) .
C6 N2 Ru1 127.2(3) .
C6 N2 C9 106.0(4) .
C19 N4 Ru1 126.5(3) .
C19 N4 C16 106.4(4) .
C16 N4 Ru1 127.0(4) .
C1 N1 Ru1 127.1(3) .
C1 N1 C4 105.7(4) .
C4 N1 Ru1 127.2(3) .
N1 C1 C2 110.2(4) .
N1 C1 C20 125.1(5) .
C20 C1 C2 124.7(5) .
N1 C4 C5 124.7(5) .
N1 C4 C3 110.0(4) .
C5 C4 C3 125.3(5) .
N3 C11 C10 125.1(5) .
N3 C11 C12 109.6(5) .
C10 C11 C12 125.3(5) .
C46 C45 Ru1 121.8(4) .
C46 C45 C50 116.8(5) .
C50 C45 Ru1 121.3(4) .
C3 C2 C1 107.3(5) .
N2 C9 C10 125.1(5) .
N2 C9 C8 109.9(4) .
C10 C9 C8 125.0(5) .
C26 C21 C5 122.1(5) .
C22 C21 C5 121.6(5) .
C22 C21 C26 116.3(5) .
N3 C14 C13 108.6(5) .
N3 C14 C15 125.9(5) .
C15 C14 C13 125.5(5) .
N2 C6 C5 125.1(5) .
N2 C6 C7 109.5(4) .
C5 C6 C7 125.3(5) .
C11 C10 C27 116.5(5) .
C9 C10 C11 126.0(5) .
C9 C10 C27 117.5(5) .
C1 C20 C39 116.9(5) .
C19 C20 C1 125.6(5) .
C19 C20 C39 117.5(4) .
C47 C46 C45 121.9(6) .
N4 C19 C20 125.4(4) .
N4 C19 C18 109.8(5) .
C20 C19 C18 124.7(5) .
C40 C39 C20 122.2(5) .
C40 C39 C44 116.5(5) .
C44 C39 C20 121.3(5) .
C7 C8 C9 107.3(5) .
C4 C5 C21 115.8(5) .
C6 C5 C4 125.9(5) .
C6 C5 C21 118.2(5) .
C13 C12 C11 106.9(5) .
C12 C13 C14 107.9(5) .
C18 C17 C16 107.9(5) .
C38 C33 C15 122.1(5) .
C34 C33 C38 115.5(5) .
C34 C33 C15 122.3(5) .
N4 C16 C17 109.1(5) .
N4 C16 C15 125.2(5) .
C15 C16 C17 125.6(5) .
C31 C32 Cl4 119.0(5) .
C31 C32 C27 122.8(6) .
C27 C32 Cl4 118.1(4) .
C30 C31 C32 119.3(6) .
C2 C3 C4 106.9(5) .
C33 C38 Cl5 118.5(4) .
C33 C38 C37 123.5(5) .
C37 C38 Cl5 117.9(4) .
C21 C26 Cl2 119.0(4) .
C21 C26 C25 122.1(6) .
C25 C26 Cl2 118.9(5) .
C17 C18 C19 106.7(5) .
C35 C36 C37 120.6(6) .
C27 C28 Cl3 118.9(5) .
C29 C28 Cl3 118.8(5) .
C29 C28 C27 122.2(6) .
C24 C25 C26 118.9(6) .
C39 C40 Cl8 118.6(4) .
C41 C40 Cl8 119.3(5) .
C41 C40 C39 122.2(6) .
C24 C23 C22 118.9(6) .
C39 C44 Cl7 118.0(4) .
C43 C44 Cl7 119.4(5) .
C43 C44 C39 122.6(5) .
C42 C41 C40 118.7(6) .
C49 C50 C45 122.1(6) .
C36 C35 C34 119.5(6) .
C50 C49 C48 120.7(6) .
C14 C15 C33 118.4(5) .
C16 C15 C14 125.6(5) .
C16 C15 C33 116.0(5) .
C33 C34 Cl6 118.6(5) .
C35 C34 Cl6 118.6(5) .
C35 C34 C33 122.8(6) .
C32 C27 C10 121.7(5) .
C32 C27 C28 115.5(5) .
C28 C27 C10 122.8(5) .
C8 C7 C6 107.3(5) .
C21 C22 Cl1 119.0(4) .
C21 C22 C23 122.5(6) .
C23 C22 Cl1 118.5(5) .
C49 C48 C47 118.7(6) .
C36 C37 C38 118.0(6) .
C25 C24 C23 121.4(6) .
C43 C42 C41 121.5(6) .
C42 C43 C44 118.5(6) .
C46 C47 C48 119.8(6) .
C31 C30 C29 120.8(6) .
C30 C29 C28 119.2(6) .
C51 O1 Ru1 122.3(6) .
C53 O1 Ru1 123.6(6) .
C53 O1 C51 114.1(8) .
C51A O1 Ru1 122.8(5) .
C51A O1 C53A 114.3(7) .
C53A O1 Ru1 122.8(5) .
C57 O2 C56 112.8(9) .
O2 C56 C55 108.1(8) .
O2 C57 C58 110.3(10) .
O1 C51 C52 109.4(9) .
O1 C53 C54 112.5(10) .
O1 C51A C52 112.6(8) .
O1 C53A C54 111.5(8) .
C61 C60 C59 115.0(12) .
C60 C59 C59 111.6(13) 3_657

loop_
_geom_bond_atom_site_label_1
_geom_bond_atom_site_label_2
_geom_bond_distance
_geom_bond_site_symmetry_2
Ru1 N3 2.036(4) .
Ru1 N2 2.028(4) .
Ru1 N4 2.033(4) .
Ru1 N1 2.026(4) .
Ru1 C45 2.053(5) .
Ru1 O1 2.308(4) .
Cl5 C38 1.738(6) .
Cl7 C44 1.738(5) .
Cl1 C22 1.737(6) .
Cl2 C26 1.742(6) .
Cl8 C40 1.738(6) .
N3 C11 1.378(7) .
N3 C14 1.373(7) .
N2 C9 1.381(7) .
N2 C6 1.378(6) .
N4 C19 1.380(7) .
N4 C16 1.380(7) .
N1 C1 1.368(6) .
N1 C4 1.381(6) .
Cl6 C34 1.743(6) .
Cl4 C32 1.741(6) .
Cl3 C28 1.734(6) .
C1 C2 1.426(7) .
C1 C20 1.403(7) .
C4 C5 1.406(7) .
C4 C3 1.427(7) .
C11 C10 1.399(7) .
C11 C12 1.433(7) .
C45 C46 1.380(8) .
C45 C50 1.382(8) .
C2 C3 1.353(7) .
C9 C10 1.395(7) .
C9 C8 1.434(7) .
C21 C5 1.495(7) .
C21 C26 1.393(8) .
C21 C22 1.390(8) .
C14 C13 1.444(8) .
C14 C15 1.396(8) .
C6 C5 1.386(8) .
C6 C7 1.442(7) .
C10 C27 1.492(7) .
C20 C19 1.385(7) .
C20 C39 1.491(7) .
C46 C47 1.376(9) .
C19 C18 1.440(7) .
C39 C40 1.393(8) .
C39 C44 1.394(8) .
C8 C7 1.349(8) .
C12 C13 1.351(8) .
C17 C16 1.440(8) .
C17 C18 1.354(8) .
C33 C38 1.390(8) .
C33 C15 1.498(7) .
C33 C34 1.385(8) .
C16 C15 1.383(8) .
C32 C31 1.380(8) .
C32 C27 1.382(8) .
C31 C30 1.353(10) .
C38 C37 1.394(8) .
C26 C25 1.403(8) .
C36 C35 1.373(10) .
C36 C37 1.382(10) .
C28 C27 1.397(8) .
C28 C29 1.379(9) .
C25 C24 1.365(10) .
C40 C41 1.390(9) .
C23 C22 1.395(8) .
C23 C24 1.369(10) .
C44 C43 1.387(8) .
C41 C42 1.376(10) .
C50 C49 1.357(9) .
C35 C34 1.383(9) .
C49 C48 1.375(9) .
C48 C47 1.384(10) .
C42 C43 1.375(10) .
C30 C29 1.369(10) .
O1 C51 1.473(14) .
O1 C53 1.411(13) .
O1 C51A 1.424(11) .
O1 C53A 1.431(12) .
O2 C56 1.450(12) .
O2 C57 1.418(12) .
C56 C55 1.539(16) .
C57 C58 1.573(17) .
C54 C53 1.517(15) .
C54 C53A 1.515(13) .
C52 C51 1.548(16) .
C52 C51A 1.540(13) .
C60 C59 1.505(9) .
C60 C61 1.504(9) .
C59 C59 1.532(10) 3_657

loop_
_geom_torsion_atom_site_label_1
_geom_torsion_atom_site_label_2
_geom_torsion_atom_site_label_3
_geom_torsion_atom_site_label_4
_geom_torsion
_geom_torsion_site_symmetry_4
Ru1 N3 C11 C10 -2.8(7) .
Ru1 N3 C11 C12 178.0(3) .
Ru1 N3 C14 C13 -178.5(4) .
Ru1 N3 C14 C15 0.8(8) .
Ru1 N2 C9 C10 1.8(7) .
Ru1 N2 C9 C8 -177.7(3) .
Ru1 N2 C6 C5 -0.8(7) .
Ru1 N2 C6 C7 178.2(3) .
Ru1 N4 C19 C20 3.0(7) .
Ru1 N4 C19 C18 -177.9(4) .
Ru1 N4 C16 C17 178.0(4) .
Ru1 N4 C16 C15 0.8(8) .
Ru1 N1 C1 C2 177.7(3) .
Ru1 N1 C1 C20 -1.1(7) .
Ru1 N1 C4 C5 2.6(7) .
Ru1 N1 C4 C3 -177.9(3) .
Ru1 C45 C46 C47 -177.5(6) .
Ru1 C45 C50 C49 178.9(6) .
Ru1 O1 C51 C52 -97.7(8) .
Ru1 O1 C53 C54 -98.7(9) .
Ru1 O1 C51A C52 96.4(8) .
Ru1 O1 C53A C54 99.9(8) .
Cl5 C38 C37 C36 178.8(5) .
Cl7 C44 C43 C42 179.0(5) .
Cl2 C26 C25 C24 -177.7(5) .
Cl8 C40 C41 C42 179.1(6) .
N3 C11 C10 C9 -2.8(9) .
N3 C11 C10 C27 174.8(5) .
N3 C11 C12 C13 0.3(6) .
N3 C14 C13 C12 1.1(6) .
N3 C14 C15 C33 -179.1(5) .
N3 C14 C15 C16 0.5(9) .
N2 C9 C10 C11 3.4(8) .
N2 C9 C10 C27 -174.2(5) .
N2 C9 C8 C7 -0.1(6) .
N2 C6 C5 C4 0.2(8) .
N2 C6 C5 C21 176.9(5) .
N2 C6 C7 C8 -1.3(6) .
N4 C19 C18 C17 0.2(6) .
N4 C16 C15 C14 -1.4(9) .
N4 C16 C15 C33 178.3(5) .
N1 C1 C2 C3 -0.2(6) .
N1 C1 C20 C19 -4.1(8) .
N1 C1 C20 C39 174.5(5) .
N1 C4 C5 C21 -177.9(5) .
N1 C4 C5 C6 -1.2(8) .
N1 C4 C3 C2 0.7(6) .
Cl4 C32 C31 C30 178.7(5) .
Cl4 C32 C27 C10 0.7(7) .
Cl4 C32 C27 C28 179.6(5) .
Cl3 C28 C27 C10 1.3(8) .
Cl3 C28 C27 C32 -177.6(5) .
Cl3 C28 C29 C30 179.2(6) .
C1 N1 C4 C5 179.7(5) .
C1 N1 C4 C3 -0.8(5) .
C1 C2 C3 C4 -0.3(6) .
C1 C20 C19 N4 3.0(9) .
C1 C20 C19 C18 -175.9(5) .
C1 C20 C39 C40 86.8(7) .
C1 C20 C39 C44 -93.0(6) .
C4 N1 C1 C2 0.6(5) .
C4 N1 C1 C20 -178.2(5) .
C11 N3 C14 C13 -0.9(6) .
C11 N3 C14 C15 178.4(5) .
C11 C10 C27 C32 -83.3(7) .
C11 C10 C27 C28 97.9(7) .
C11 C12 C13 C14 -0.8(6) .
C45 C46 C47 C48 -1.0(13) .
C45 C50 C49 C48 -1.7(11) .
C2 C1 C20 C19 177.2(5) .
C2 C1 C20 C39 -4.2(8) .
C9 N2 C6 C5 -177.8(5) .
C9 N2 C6 C7 1.2(6) .
C9 C10 C27 C32 94.6(6) .
C9 C10 C27 C28 -84.3(7) .
C9 C8 C7 C6 0.9(6) .
C21 C26 C25 C24 0.3(10) .
C14 N3 C11 C10 179.6(5) .
C14 N3 C11 C12 0.4(6) .
C6 N2 C9 C10 178.9(5) .
C6 N2 C9 C8 -0.7(6) .
C10 C11 C12 C13 -178.9(5) .
C10 C9 C8 C7 -179.7(5) .
C20 C1 C2 C3 178.6(5) .
C20 C19 C18 C17 179.3(5) .
C20 C39 C40 Cl8 2.5(8) .
C20 C39 C40 C41 -177.9(6) .
C20 C39 C44 Cl7 -1.1(7) .
C20 C39 C44 C43 178.4(5) .
C46 C45 C50 C49 -0.2(10) .
C19 N4 C16 C17 0.4(6) .
C19 N4 C16 C15 -176.7(5) .
C19 C20 C39 C40 -94.6(6) .
C19 C20 C39 C44 85.7(6) .
C39 C20 C19 N4 -175.5(5) .
C39 C20 C19 C18 5.6(8) .
C39 C40 C41 C42 -0.5(11) .
C39 C44 C43 C42 -0.5(9) .
C8 C9 C10 C11 -177.2(5) .
C8 C9 C10 C27 5.2(8) .
C5 C4 C3 C2 -179.8(5) .
C5 C21 C26 Cl2 0.8(7) .
C5 C21 C26 C25 -177.2(6) .
C5 C21 C22 Cl1 -1.9(7) .
C5 C21 C22 C23 176.4(5) .
C5 C6 C7 C8 177.7(5) .
C12 C11 C10 C9 176.2(5) .
C12 C11 C10 C27 -6.1(8) .
C13 C14 C15 C33 0.0(8) .
C13 C14 C15 C16 179.7(5) .
C17 C16 C15 C14 -178.1(5) .
C17 C16 C15 C33 1.6(8) .
C33 C38 C37 C36 -1.6(9) .
C16 N4 C19 C20 -179.4(5) .
C16 N4 C19 C18 -0.4(6) .
C16 C17 C18 C19 0.1(7) .
C32 C31 C30 C29 1.5(11) .
C31 C32 C27 C10 179.2(5) .
C31 C32 C27 C28 -1.9(9) .
C31 C30 C29 C28 -1.5(11) .
C3 C4 C5 C21 2.7(7) .
C3 C4 C5 C6 179.4(5) .
C38 C33 C15 C14 82.5(7) .
C38 C33 C15 C16 -97.2(6) .
C38 C33 C34 Cl6 179.5(5) .
C38 C33 C34 C35 0.5(11) .
C26 C21 C5 C4 92.5(6) .
C26 C21 C5 C6 -84.5(7) .
C26 C21 C22 Cl1 -179.4(4) .
C26 C21 C22 C23 -1.1(8) .
C26 C25 C24 C23 0.0(10) .
C18 C17 C16 N4 -0.3(7) .
C18 C17 C16 C15 176.8(5) .
C36 C35 C34 Cl6 179.7(7) .
C36 C35 C34 C33 -1.2(13) .
C40 C39 C44 Cl7 179.1(4) .
C40 C39 C44 C43 -1.4(8) .
C40 C41 C42 C43 -1.5(12) .
C44 C39 C40 Cl8 -177.7(4) .
C44 C39 C40 C41 1.9(9) .
C41 C42 C43 C44 2.0(11) .
C50 C45 C46 C47 1.5(11) .
C50 C49 C48 C47 2.2(11) .
C35 C36 C37 C38 0.8(11) .
C49 C48 C47 C46 -0.8(12) .
C15 C14 C13 C12 -178.2(5) .
C15 C33 C38 Cl5 -2.5(8) .
C15 C33 C38 C37 177.9(5) .
C15 C33 C34 Cl6 2.6(9) .
C15 C33 C34 C35 -176.5(7) .
C34 C33 C38 Cl5 -179.4(5) .
C34 C33 C38 C37 1.0(9) .
C34 C33 C15 C14 -100.8(7) .
C34 C33 C15 C16 79.5(8) .
C27 C32 C31 C30 0.2(10) .
C27 C28 C29 C30 -0.4(11) .
C7 C6 C5 C4 -178.6(5) .
C7 C6 C5 C21 -2.0(8) .
C22 C21 C5 C4 -84.8(6) .
C22 C21 C5 C6 98.2(6) .
C22 C21 C26 Cl2 178.2(4) .
C22 C21 C26 C25 0.2(9) .
C22 C23 C24 C25 -0.8(10) .
C37 C36 C35 C34 0.6(13) .
C24 C23 C22 Cl1 179.7(5) .
C24 C23 C22 C21 1.4(9) .
C29 C28 C27 C10 -179.1(6) .
C29 C28 C27 C32 2.0(10) .
C56 O2 C57 C58 -179.7(8) .
C57 O2 C56 C55 176.2(8) .
C51 O1 C53 C54 82.1(12) .
C51 O1 C51A C52 -19.0(8) .
C51 O1 C53A C54 -139.2(10) .
C51 C52 C51A O1 18.8(8) .
C53 O1 C51 C52 81.6(11) .
C53 O1 C51A C52 -142.2(10) .
C53 O1 C53A C54 -16.9(9) .
C53 C54 C53A O1 16.3(8) .
C51A O1 C51 C52 18.5(8) .
C51A O1 C53 C54 140.7(11) .
C51A O1 C53A C54 -79.5(10) .
C51A C52 C51 O1 -17.7(7) .
C53A O1 C51 C52 140.8(10) .
C53A O1 C53 C54 17.0(9) .
C53A O1 C51A C52 -84.2(9) .
C53A C54 C53 O1 -16.7(9) .
C61 C60 C59 C59 168.6(18) 3_657
